data_7716501
loop_
_publ_author_name
'Bonastre-Sabater, Irene'
'Lopera, Alberto'
'Mart&#xed;nez-Camarena, &#xc1;lvaro'
'Blasco, Salvador'
'Dom&#xe9;nech-Carb&#xf3;, Antonio'
'Jim&#xe9;nez, Hermas R'
'Verdejo, Bego&#xf1;a'
'Garc&#xed;a-Espa&#xf1;a, Enrique'
'Clares, M. Paz'

_publ_section_title
;
 Exo- or endo-1<i>H</i>-pyrazole metal coordination modulated by the
 polyamine chain length in [1 + 1] condensation azamacrocycles. Binuclear
 complexes with remarkable SOD activity.
;
_journal_issue 40
_journal_name_full 'Dalton transactions (Cambridge, England : 2003)'
_journal_page_first 16480
_journal_page_last 16494
_journal_paper_doi 10.1039/d4dt01236d
_journal_volume 53
_journal_year 2024
_chemical_formula_moiety 'C18 H37 Cl Cu2 N8, 2(Cl O4), C2 H6 O, H2 O'
_chemical_formula_sum 'C20 H45 Cl3 Cu2 N8 O10'
_chemical_formula_weight 791.07
_space_group_crystal_system triclinic
_space_group_IT_number 2
_space_group_name_Hall '-P 1'
_space_group_name_H-M_alt 'P -1'
_atom_sites_solution_hydrogens mixed
_audit_creation_date 2022-10-27
_audit_creation_method
;
Olex2 1.5
(compiled 2022.04.07 svn.rca3783a for OlexSys, GUI svn.r6498)
;
_audit_update_record
;
2022-10-27 deposited with the CCDC.	2024-06-28 downloaded from the CCDC.
;
_cell_angle_alpha 66.818(7)
_cell_angle_beta 69.337(8)
_cell_angle_gamma 65.348(12)
_cell_formula_units_Z 2
_cell_length_a 11.925(3)
_cell_length_b 11.935(3)
_cell_length_c 13.621(4)
_cell_measurement_reflns_used 1248
_cell_measurement_temperature 120(2)
_cell_measurement_theta_max 28.47
_cell_measurement_theta_min 2.82
_cell_volume 1577.8(7)
_computing_cell_refinement 'SAINT V8.38A (?, 2016)'
_computing_data_reduction 'SAINT V8.38A (?, 2016)'
_computing_molecular_graphics 'Olex2 1.5 (Dolomanov et al., 2009)'
_computing_publication_material 'Olex2 1.5 (Dolomanov et al., 2009)'
_computing_structure_refinement 'SHELXL 2018/3 (Sheldrick, 2015)'
_computing_structure_solution 'XS (Sheldrick, 2008)'
_diffrn_ambient_temperature 120.06
_diffrn_measured_fraction_theta_full 0.999
_diffrn_measured_fraction_theta_max 0.999
_diffrn_measurement_device_type 'Bruker APEX-II CCD'
_diffrn_measurement_method '\f and \w scans'
_diffrn_radiation_type MoK\a
_diffrn_radiation_wavelength 0.71073
_diffrn_reflns_av_R_equivalents 0.0956
_diffrn_reflns_av_unetI/netI 0.0623
_diffrn_reflns_Laue_measured_fraction_full 0.999
_diffrn_reflns_Laue_measured_fraction_max 0.999
_diffrn_reflns_limit_h_max 14
_diffrn_reflns_limit_h_min -14
_diffrn_reflns_limit_k_max 14
_diffrn_reflns_limit_k_min -14
_diffrn_reflns_limit_l_max 16
_diffrn_reflns_limit_l_min -16
_diffrn_reflns_number 40075
_diffrn_reflns_point_group_measured_fraction_full 0.999
_diffrn_reflns_point_group_measured_fraction_max 0.999
_diffrn_reflns_theta_full 24.999
_diffrn_reflns_theta_max 24.999
_diffrn_reflns_theta_min 2.248
_diffrn_source_current 1.4
_diffrn_source_power 0.07
_diffrn_source_voltage 50.0
_diffrn_standards_number 0
_exptl_absorpt_coefficient_mu 1.665
_exptl_absorpt_correction_T_max 0.7459
_exptl_absorpt_correction_T_min 0.5322
_exptl_absorpt_correction_type multi-scan
_exptl_absorpt_process_details
;
SADABS-2016/2 (Bruker,2016) was used for absorption correction.
wR2(int) was 0.0917 before and 0.0636 after correction.
The Ratio of minimum to maximum transmission is 0.7135.
The \l/2 correction factor is Not present.
;
_exptl_crystal_colour 'clear dark blue'
_exptl_crystal_colour_lustre clear
_exptl_crystal_colour_modifier dark
_exptl_crystal_colour_primary blue
_exptl_crystal_density_diffrn 1.665
_exptl_crystal_description prism
_exptl_crystal_F_000 820
_exptl_crystal_size_max 0.253
_exptl_crystal_size_mid 0.172
_exptl_crystal_size_min 0.146
_refine_diff_density_max 1.701
_refine_diff_density_min -1.476
_refine_diff_density_rms 0.168
_refine_ls_extinction_method none
_refine_ls_goodness_of_fit_ref 1.051
_refine_ls_hydrogen_treatment constr
_refine_ls_matrix_type full
_refine_ls_number_parameters 421
_refine_ls_number_reflns 5547
_refine_ls_number_restraints 14
_refine_ls_restrained_S_all 1.050
_refine_ls_R_factor_all 0.1743
_refine_ls_R_factor_gt 0.1161
_refine_ls_shift/su_max 0.000
_refine_ls_shift/su_mean 0.000
_refine_ls_structure_factor_coef Fsqd
_refine_ls_weighting_details 'w=1/[\s^2^(Fo^2^)+(0.0502P)^2^+34.9993P] where P=(Fo^2^+2Fc^2^)/3'
_refine_ls_weighting_scheme calc
_refine_ls_wR_factor_gt 0.2461
_refine_ls_wR_factor_ref 0.2925
_reflns_Friedel_coverage 0.000
_reflns_number_gt 3663
_reflns_number_total 5547
_reflns_threshold_expression 'I > 2\s(I)'
_cod_data_source_file d4dt01236d2.cif
_cod_data_source_block sb17_0m
_cod_depositor_comments 'Adding full bibliography for 7716501--7716502.cif.'
_cod_database_code 7716501
_shelx_shelxl_version_number 2018/3
_shelx_space_group_comment
;
The symmetry employed for this shelxl refinement is uniquely defined
by the following loop, which should always be used as a source of
symmetry information in preference to the above space-group names.
They are only intended as comments.
;
_shelx_estimated_absorpt_t_max 0.793
_shelx_estimated_absorpt_t_min 0.678
_olex2_refinement_description
;
1. Fixed Uiso
 At 1.2 times of:
  All C(H) groups, All C(H,H) groups, All N(H) groups, All N(H,H) groups
 At 1.5 times of:
  All C(H,H,H) groups, All O(H) groups, All O(H,H) groups
2. Restrained distances
 N7-C16B \\sim N7-C16A
 with sigma of 0.02
 N6-C14A \\sim N6-C14B
 with sigma of 0.02
3. Uiso/Uaniso restraints and constraints
Uanis(C14B) \\sim Ueq: with sigma of 0.04 and sigma for terminal atoms of 0.08
Uanis(C15B) \\sim Ueq: with sigma of 0.1 and sigma for terminal atoms of 0.2
4. Others
 Sof(H6B)=Sof(C14B)=Sof(H14A)=Sof(H14B)=Sof(H7BB)=Sof(C16B)=Sof(H16A)=
 Sof(H16B)=Sof(C15B)=Sof(H15A)=Sof(H15B)=1-FVAR(1)
 Sof(H6A)=Sof(H7AA)=Sof(C14A)=Sof(H14C)=Sof(H14D)=Sof(C15A)=Sof(H15C)=
 Sof(H15D)=Sof(C16A)=Sof(H16C)=Sof(H16D)=FVAR(1)
5.a Free rotating group:
 O2(H2A,H2B)
5.b Ternary CH refined with riding coordinates:
 N2(H2), N4(H4), N3(H3), N5(H5), N6(H6B), N6(H6A), N7(H7BB), N7(H7AA)
5.c Secondary CH2 refined with riding coordinates:
 C10(H10A,H10B), C9(H9A,H9B), C3(H3A,H3B), C7(H7A,H7B), C8(H8A,H8B), C17(H17A,
 H17B), C12(H12A,H12B), C13(H13A,H13B), C6(H6C,H6D), C14B(H14A,H14B), C19(H19A,
 H19B), C4(H4A,H4B), C5(H5A,H5B), C11(H11A,H11B), C16B(H16A,H16B), C15B(H15A,
 H15B), C14A(H14C,H14D), C15A(H15C,H15D), C16A(H16C,H16D)
5.d Aromatic/amide H refined with riding coordinates:
 C1(H1)
5.e Idealised Me refined as rotating group:
 C20(H20A,H20B,H20C)
5.f Idealised tetrahedral OH refined as rotating group:
 O1(H1A)
;
_olex2_date_sample_completion 2019-11-29
_olex2_date_sample_data_collection 2019-11-29
_olex2_date_sample_submission 2019-11-28
_olex2_exptl_crystal_mounting_method 'The crystal was mounted on a MiteGen 100um micromount.'
_olex2_submission_original_sample_id sb17
_olex2_submission_special_instructions 'No special instructions were received'

loop_
_space_group_symop_operation_xyz
'x, y, z'
'-x, -y, -z'

loop_
_atom_site_label
_atom_site_type_symbol
_atom_site_fract_x
_atom_site_fract_y
_atom_site_fract_z
_atom_site_U_iso_or_equiv
_atom_site_adp_type
_atom_site_occupancy
_atom_site_site_symmetry_order
_atom_site_calc_flag
_atom_site_refinement_flags_posn
_atom_site_refinement_flags_adp
_atom_site_refinement_flags_occupancy
_atom_site_disorder_assembly
_atom_site_disorder_group
Cu1 Cu 1.01264(14) -0.11083(15) 0.76247(11) 0.0471(4) Uani 1 1 d . . . . .
Cu2 Cu 0.77041(17) 0.25921(17) 0.78518(16) 0.0739(6) Uani 1 1 d . . . . .
Cl2 Cl 0.7290(4) 0.4059(4) 0.0131(3) 0.0738(11) Uani 1 1 d . . . . .
N2 N 0.9385(9) -0.2619(9) 0.8305(7) 0.046(2) Uani 1 1 d . . . . .
H2 H 0.870667 -0.234940 0.790998 0.055 Uiso 1 1 calc R U . . .
C10 C 1.0536(11) 0.1041(12) 0.8758(8) 0.046(3) Uani 1 1 d . . . . .
H10A H 1.070405 0.105322 0.941529 0.055 Uiso 1 1 calc R U . . .
H10B H 0.975472 0.080973 0.900062 0.055 Uiso 1 1 calc R U . . .
N8 N 0.7853(9) 0.0804(10) 0.8755(8) 0.048(2) Uani 1 1 d . . . . .
N4 N 1.1436(9) -0.0220(9) 0.7393(8) 0.045(2) Uani 1 1 d . . . . .
H4 H 1.121082 0.063814 0.683524 0.054 Uiso 1 1 calc R U . . .
N1 N 0.8633(8) -0.0394(9) 0.8690(7) 0.039(2) Uani 1 1 d . . . . .
N3 N 1.1375(9) -0.1844(9) 0.6422(7) 0.047(2) Uani 1 1 d . . . . .
H3 H 1.091841 -0.153763 0.582634 0.056 Uiso 1 1 calc R U . . .
C9 C 1.1600(12) -0.0001(11) 0.8338(10) 0.048(3) Uani 1 1 d . . . . .
H9A H 1.170119 -0.081378 0.894511 0.058 Uiso 1 1 calc R U . . .
H9B H 1.239086 0.021127 0.810846 0.058 Uiso 1 1 calc R U . . .
C2 C 0.8040(11) -0.1245(12) 0.9432(8) 0.043(3) Uani 1 1 d . . . . .
N5 N 0.9451(10) 0.2713(10) 0.7268(8) 0.056(3) Uani 1 1 d . . . . .
H5 H 0.991717 0.213174 0.678603 0.067 Uiso 1 1 calc R U . . .
C3 C 0.8687(13) -0.2607(14) 0.9459(9) 0.058(4) Uani 1 1 d . . . . .
H3A H 0.806386 -0.306880 0.973072 0.069 Uiso 1 1 calc R U . . .
H3B H 0.928629 -0.303106 0.994886 0.069 Uiso 1 1 calc R U . . .
C7 C 1.2374(11) -0.1214(15) 0.5972(9) 0.059(4) Uani 1 1 d . . . . .
H7A H 1.316242 -0.176172 0.560067 0.071 Uiso 1 1 calc R U . . .
H7B H 1.209109 -0.037293 0.542685 0.071 Uiso 1 1 calc R U . . .
C8 C 1.2620(12) -0.1019(13) 0.6883(10) 0.054(3) Uani 1 1 d . . . . .
H8A H 1.292409 -0.185709 0.742328 0.065 Uiso 1 1 calc R U . . .
H8B H 1.327263 -0.058967 0.659456 0.065 Uiso 1 1 calc R U . . .
C1 C 0.6893(12) -0.0590(13) 0.9994(10) 0.054(3) Uani 1 1 d . . . . .
H1 H 0.629419 -0.094433 1.057271 0.064 Uiso 1 1 calc R U . . .
N6 N 0.7175(15) 0.4236(13) 0.6657(12) 0.095(5) Uani 1 1 d D . . . .
H6B H 0.684633 0.396627 0.623394 0.114 Uiso 0.36(2) 1 calc R U P A 2
H6A H 0.680570 0.494072 0.701439 0.114 Uiso 0.64(2) 1 calc R U P A 1
C17 C 0.5808(14) 0.1887(15) 0.9704(14) 0.079(5) Uani 1 1 d . . . . .
H17A H 0.594945 0.213426 1.025347 0.095 Uiso 1 1 calc R U . . .
H17B H 0.497041 0.175881 0.997965 0.095 Uiso 1 1 calc R U . . .
C12 C 0.9283(13) 0.4104(12) 0.6494(12) 0.065(4) Uani 1 1 d . . . . .
H12A H 0.900538 0.471580 0.692208 0.078 Uiso 1 1 calc R U . . .
H12B H 1.009292 0.416105 0.596669 0.078 Uiso 1 1 calc R U . . .
C13 C 0.8333(16) 0.4406(14) 0.5919(13) 0.077(4) Uani 1 1 d . . . . .
H13A H 0.816151 0.530946 0.544908 0.092 Uiso 1 1 calc R U . . .
H13B H 0.866235 0.384301 0.543802 0.092 Uiso 1 1 calc R U . . .
C6 C 1.1889(13) -0.3266(14) 0.6681(11) 0.066(4) Uani 1 1 d . . . . .
H6C H 1.237498 -0.360554 0.725247 0.080 Uiso 1 1 calc R U . . .
H6D H 1.248638 -0.349621 0.601668 0.080 Uiso 1 1 calc R U . . .
C14B C 0.620(5) 0.529(4) 0.687(5) 0.108(19) Uani 0.36(2) 1 d D U P A 2
H14A H 0.612441 0.601448 0.619186 0.130 Uiso 0.36(2) 1 calc R U P A 2
H14B H 0.633876 0.555395 0.740970 0.130 Uiso 0.36(2) 1 calc R U P A 2
O24 O 0.8365(13) 0.3131(15) 0.0567(10) 0.116(5) Uani 1 1 d . . . . .
O23 O 0.6162(12) 0.3812(13) 0.0845(9) 0.098(4) Uani 1 1 d . . . . .
Cl3 Cl 0.4025(6) 0.2485(6) 0.6156(6) 0.163(4) Uani 1 1 d . . . . .
O31 O 0.3035(15) 0.3574(17) 0.6200(16) 0.158(7) Uani 1 1 d . . . . .
O32 O 0.404(2) 0.183(3) 0.553(3) 0.257(17) Uani 1 1 d . . . . .
O34 O 0.5151(16) 0.281(2) 0.5770(15) 0.172(8) Uani 1 1 d . . . . .
O1 O 0.7897(11) 0.8724(11) 0.6575(8) 0.085(3) Uani 1 1 d . . . . .
H1A H 0.818678 0.933916 0.632562 0.127 Uiso 1 1 calc R U . . .
C19 C 0.6582(19) 0.916(3) 0.7056(17) 0.146(12) Uani 1 1 d . . . . .
H19A H 0.611751 0.987928 0.651459 0.175 Uiso 1 1 calc R U . . .
H19B H 0.643877 0.945603 0.768884 0.175 Uiso 1 1 calc R U . . .
O2 O 0.1624(12) 0.2128(12) 0.5318(9) 0.094(4) Uani 1 1 d G . . . .
H2A H 0.226351 0.213511 0.547936 0.140 Uiso 1 1 d G U . . .
H2B H 0.189842 0.210861 0.463944 0.140 Uiso 1 1 d G U . . .
C4 C 1.0141(13) -0.3930(12) 0.8247(10) 0.058(3) Uani 1 1 d . . . . .
H4A H 0.957644 -0.445457 0.850868 0.070 Uiso 1 1 calc R U . . .
H4B H 1.073914 -0.432217 0.873529 0.070 Uiso 1 1 calc R U . . .
C18 C 0.6806(11) 0.0693(13) 0.9531(9) 0.050(3) Uani 1 1 d . . . . .
C5 C 1.0878(15) -0.3940(14) 0.7086(12) 0.068(4) Uani 1 1 d . . . . .
H5A H 1.028340 -0.349606 0.659091 0.081 Uiso 1 1 calc R U . . .
H5B H 1.129751 -0.484150 0.705777 0.081 Uiso 1 1 calc R U . . .
N7 N 0.5843(12) 0.2905(15) 0.8653(14) 0.102(5) Uani 1 1 d D . . . .
H7BB H 0.562359 0.250564 0.825359 0.123 Uiso 0.36(2) 1 calc R U P A 2
H7AA H 0.559042 0.371021 0.885616 0.123 Uiso 0.64(2) 1 calc R U P A 1
O22 O 0.7456(13) 0.3923(18) -0.0876(10) 0.132(6) Uani 1 1 d . . . . .
O21 O 0.7249(16) 0.5285(14) 0.0011(17) 0.163(8) Uani 1 1 d . . . . .
C11 C 1.0276(12) 0.2387(13) 0.7988(11) 0.060(3) Uani 1 1 d . . . . .
H11A H 0.988546 0.300357 0.842705 0.072 Uiso 1 1 calc R U . . .
H11B H 1.109465 0.250618 0.752564 0.072 Uiso 1 1 calc R U . . .
C16B C 0.503(3) 0.406(3) 0.838(4) 0.079(15) Uani 0.36(2) 1 d D . P A 2
H16A H 0.498897 0.451348 0.886626 0.095 Uiso 0.36(2) 1 calc R U P A 2
H16B H 0.419623 0.394027 0.858456 0.095 Uiso 0.36(2) 1 calc R U P A 2
O33 O 0.397(3) 0.188(3) 0.7254(17) 0.268(15) Uani 1 1 d . . . . .
C15B C 0.513(6) 0.495(5) 0.729(5) 0.094(18) Uani 0.36(2) 1 d . U P A 2
H15A H 0.507712 0.456691 0.678537 0.113 Uiso 0.36(2) 1 calc R U P A 2
H15B H 0.438449 0.574530 0.730011 0.113 Uiso 0.36(2) 1 calc R U P A 2
Cl1 Cl 0.9011(3) 0.0991(3) 0.6081(2) 0.0562(8) Uani 1 1 d . . . . .
C20 C 0.616(3) 0.798(4) 0.743(2) 0.211(19) Uani 1 1 d . . . . .
H20A H 0.527843 0.817637 0.785099 0.317 Uiso 1 1 calc R U . . .
H20B H 0.670442 0.725062 0.788247 0.317 Uiso 1 1 calc R U . . .
H20C H 0.621389 0.776963 0.678126 0.317 Uiso 1 1 calc R U . . .
C14A C 0.621(2) 0.429(2) 0.6293(18) 0.074(8) Uani 0.64(2) 1 d D . P A 1
H14C H 0.650384 0.355315 0.600238 0.089 Uiso 0.64(2) 1 calc R U P A 1
H14D H 0.603826 0.508788 0.567483 0.089 Uiso 0.64(2) 1 calc R U P A 1
C15A C 0.496(2) 0.429(3) 0.714(2) 0.072(7) Uani 0.64(2) 1 d . . P A 1
H15C H 0.463977 0.505921 0.739285 0.086 Uiso 0.64(2) 1 calc R U P A 1
H15D H 0.433995 0.437051 0.676709 0.086 Uiso 0.64(2) 1 calc R U P A 1
C16A C 0.4994(18) 0.314(2) 0.8129(17) 0.057(6) Uani 0.64(2) 1 d D . P A 1
H16C H 0.414739 0.327737 0.863379 0.069 Uiso 0.64(2) 1 calc R U P A 1
H16D H 0.518617 0.237206 0.790007 0.069 Uiso 0.64(2) 1 calc R U P A 1

loop_
_atom_site_aniso_label
_atom_site_aniso_U_11
_atom_site_aniso_U_22
_atom_site_aniso_U_33
_atom_site_aniso_U_23
_atom_site_aniso_U_13
_atom_site_aniso_U_12
Cu1 0.0523(9) 0.0632(10) 0.0307(7) -0.0085(6) -0.0130(6) -0.0250(7)
Cu2 0.0644(11) 0.0611(11) 0.0795(13) 0.0228(9) -0.0381(10) -0.0271(9)
Cl2 0.089(3) 0.104(3) 0.0514(19) -0.0096(19) -0.0204(18) -0.061(2)
N2 0.056(6) 0.055(6) 0.038(5) -0.006(4) -0.020(4) -0.028(5)
C10 0.049(7) 0.078(9) 0.023(5) -0.016(5) -0.006(5) -0.031(6)
N8 0.049(6) 0.053(6) 0.042(5) 0.000(4) -0.021(5) -0.020(5)
N4 0.042(5) 0.050(6) 0.041(5) -0.024(4) -0.003(4) -0.007(4)
N1 0.047(5) 0.048(6) 0.028(4) 0.003(4) -0.017(4) -0.029(5)
N3 0.049(6) 0.051(6) 0.038(5) -0.015(4) -0.018(4) -0.005(5)
C9 0.062(8) 0.048(7) 0.047(7) -0.008(5) -0.027(6) -0.023(6)
C2 0.061(7) 0.062(8) 0.022(5) 0.000(5) -0.015(5) -0.040(6)
N5 0.064(7) 0.056(6) 0.040(5) -0.005(5) -0.005(5) -0.026(5)
C3 0.073(9) 0.085(10) 0.032(6) 0.004(6) -0.017(6) -0.057(8)
C7 0.042(7) 0.114(11) 0.024(5) -0.026(6) 0.002(5) -0.032(7)
C8 0.061(8) 0.065(8) 0.041(6) -0.008(6) -0.020(6) -0.025(7)
C1 0.061(8) 0.075(9) 0.040(6) -0.014(6) -0.007(6) -0.043(7)
N6 0.103(11) 0.066(9) 0.087(10) 0.021(7) -0.038(9) -0.025(8)
C17 0.056(9) 0.084(11) 0.094(12) -0.006(9) -0.015(8) -0.041(8)
C12 0.057(8) 0.045(7) 0.075(9) -0.015(7) 0.002(7) -0.016(6)
C13 0.094(12) 0.050(8) 0.077(10) -0.004(7) -0.032(9) -0.020(8)
C6 0.054(8) 0.089(11) 0.046(7) -0.032(7) -0.015(6) 0.002(7)
C14B 0.14(4) 0.08(3) 0.09(3) -0.04(2) -0.04(3) 0.00(3)
O24 0.117(11) 0.159(13) 0.087(9) -0.004(8) -0.039(8) -0.075(10)
O23 0.118(10) 0.143(11) 0.059(6) -0.017(7) -0.005(6) -0.089(9)
Cl3 0.108(5) 0.099(4) 0.128(5) 0.018(4) 0.046(4) 0.002(4)
O31 0.105(11) 0.133(13) 0.189(18) -0.069(13) -0.014(11) 0.010(10)
O32 0.120(15) 0.31(3) 0.41(4) -0.30(3) 0.005(19) -0.007(17)
O34 0.108(12) 0.22(2) 0.137(14) -0.078(14) 0.020(11) -0.020(13)
O1 0.093(8) 0.101(8) 0.051(6) -0.007(6) -0.034(6) -0.022(7)
C19 0.073(13) 0.19(3) 0.074(13) -0.020(14) -0.017(10) 0.034(15)
O2 0.121(10) 0.081(7) 0.048(6) -0.010(6) 0.001(6) -0.029(8)
C4 0.078(9) 0.053(8) 0.055(8) -0.014(6) -0.030(7) -0.021(7)
C18 0.047(7) 0.071(9) 0.044(7) -0.007(6) -0.010(5) -0.039(7)
C5 0.084(10) 0.058(8) 0.064(9) -0.019(7) -0.022(8) -0.019(8)
N7 0.056(8) 0.091(10) 0.138(14) 0.010(9) -0.043(9) -0.027(8)
O22 0.098(9) 0.259(19) 0.073(8) -0.071(10) -0.004(7) -0.081(11)
O21 0.150(14) 0.102(11) 0.24(2) -0.022(12) -0.004(13) -0.097(11)
C11 0.048(7) 0.061(8) 0.069(9) -0.015(7) 0.002(6) -0.030(6)
C16B 0.028(19) 0.13(4) 0.10(4) -0.06(3) -0.02(2) -0.01(2)
O33 0.28(3) 0.31(3) 0.110(15) 0.024(18) 0.021(17) -0.13(3)
C15B 0.12(4) 0.06(3) 0.11(4) -0.06(3) -0.06(3) 0.02(3)
Cl1 0.0615(19) 0.069(2) 0.0387(15) -0.0107(14) -0.0244(14) -0.0151(16)
C20 0.21(3) 0.39(5) 0.086(17) -0.01(2) 0.014(18) -0.23(4)
C14A 0.066(15) 0.074(16) 0.058(14) 0.009(11) -0.035(12) -0.010(12)
C15A 0.056(14) 0.059(16) 0.085(18) -0.013(14) -0.025(12) -0.006(12)
C16A 0.040(11) 0.062(14) 0.072(14) -0.025(11) -0.019(10) -0.008(10)

loop_
_atom_type_symbol
_atom_type_description
_atom_type_scat_dispersion_real
_atom_type_scat_dispersion_imag
_atom_type_scat_source
C C 0.0033 0.0016 'International Tables Vol C Tables 4.2.6.8 and 6.1.1.4'
H H 0.0000 0.0000 'International Tables Vol C Tables 4.2.6.8 and 6.1.1.4'
Cl Cl 0.1484 0.1585 'International Tables Vol C Tables 4.2.6.8 and 6.1.1.4'
Cu Cu 0.3201 1.2651 'International Tables Vol C Tables 4.2.6.8 and 6.1.1.4'
N N 0.0061 0.0033 'International Tables Vol C Tables 4.2.6.8 and 6.1.1.4'
O O 0.0106 0.0060 'International Tables Vol C Tables 4.2.6.8 and 6.1.1.4'

loop_
_geom_angle_atom_site_label_1
_geom_angle_atom_site_label_2
_geom_angle_atom_site_label_3
_geom_angle
_geom_angle_site_symmetry_1
_geom_angle_site_symmetry_3
_geom_angle_publ_flag
N2 Cu1 N4 153.8(4) . . ?
N2 Cu1 Cl1 117.0(3) . . ?
N4 Cu1 Cl1 89.1(3) . . ?
N1 Cu1 N2 80.8(4) . . ?
N1 Cu1 N4 105.0(3) . . ?
N1 Cu1 N3 168.1(4) . . ?
N1 Cu1 Cl1 84.8(2) . . ?
N3 Cu1 N2 92.8(4) . . ?
N3 Cu1 N4 85.2(4) . . ?
N3 Cu1 Cl1 89.1(3) . . ?
N8 Cu2 N5 107.3(4) . . ?
N8 Cu2 N6 156.9(6) . . ?
N8 Cu2 N7 82.5(5) . . ?
N5 Cu2 N6 87.1(5) . . ?
N5 Cu2 N7 161.9(6) . . ?
N6 Cu2 N7 88.9(6) . . ?
O23 Cl2 O24 109.8(8) . . ?
O22 Cl2 O24 107.0(9) . . ?
O22 Cl2 O23 110.0(7) . . ?
O22 Cl2 O21 110.3(12) . . ?
O21 Cl2 O24 108.9(10) . . ?
O21 Cl2 O23 110.7(9) . . ?
Cu1 N2 H2 104.7 . . ?
C3 N2 Cu1 107.0(7) . . ?
C3 N2 H2 104.7 . . ?
C4 N2 Cu1 122.9(8) . . ?
C4 N2 H2 104.7 . . ?
C4 N2 C3 111.2(10) . . ?
H10A C10 H10B 107.2 . . ?
C9 C10 H10A 107.9 . . ?
C9 C10 H10B 107.9 . . ?
C9 C10 C11 117.5(10) . . ?
C11 C10 H10A 107.9 . . ?
C11 C10 H10B 107.9 . . ?
N1 N8 Cu2 136.9(7) . . ?
C18 N8 Cu2 113.2(9) . . ?
C18 N8 N1 108.4(10) . . ?
Cu1 N4 H4 107.1 . . ?
C9 N4 Cu1 121.0(7) . . ?
C9 N4 H4 107.1 . . ?
C8 N4 Cu1 103.4(7) . . ?
C8 N4 H4 107.1 . . ?
C8 N4 C9 110.3(9) . . ?
N8 N1 Cu1 135.9(7) . . ?
C2 N1 Cu1 114.9(8) . . ?
C2 N1 N8 107.5(9) . . ?
Cu1 N3 H3 106.2 . . ?
C7 N3 Cu1 106.8(7) . . ?
C7 N3 H3 106.2 . . ?
C6 N3 Cu1 117.1(8) . . ?
C6 N3 H3 106.2 . . ?
C6 N3 C7 113.6(10) . . ?
C10 C9 N4 114.6(9) . . ?
C10 C9 H9A 108.6 . . ?
C10 C9 H9B 108.6 . . ?
N4 C9 H9A 108.6 . . ?
N4 C9 H9B 108.6 . . ?
H9A C9 H9B 107.6 . . ?
N1 C2 C3 116.8(11) . . ?
N1 C2 C1 109.3(11) . . ?
C1 C2 C3 133.8(10) . . ?
Cu2 N5 H5 106.1 . . ?
C12 N5 Cu2 104.8(8) . . ?
C12 N5 H5 106.1 . . ?
C11 N5 Cu2 122.2(8) . . ?
C11 N5 H5 106.1 . . ?
C11 N5 C12 110.5(10) . . ?
N2 C3 H3A 110.4 . . ?
N2 C3 H3B 110.4 . . ?
C2 C3 N2 106.5(9) . . ?
C2 C3 H3A 110.4 . . ?
C2 C3 H3B 110.4 . . ?
H3A C3 H3B 108.6 . . ?
N3 C7 H7A 109.8 . . ?
N3 C7 H7B 109.8 . . ?
H7A C7 H7B 108.2 . . ?
C8 C7 N3 109.5(9) . . ?
C8 C7 H7A 109.8 . . ?
C8 C7 H7B 109.8 . . ?
N4 C8 C7 107.0(10) . . ?
N4 C8 H8A 110.3 . . ?
N4 C8 H8B 110.3 . . ?
C7 C8 H8A 110.3 . . ?
C7 C8 H8B 110.3 . . ?
H8A C8 H8B 108.6 . . ?
C2 C1 H1 127.5 . . ?
C18 C1 C2 105.0(11) . . ?
C18 C1 H1 127.5 . . ?
Cu2 N6 H6B 102.3 . . ?
Cu2 N6 H6A 105.4 . . ?
C13 N6 Cu2 105.3(10) . . ?
C13 N6 H6B 102.3 . . ?
C13 N6 H6A 105.4 . . ?
C14B N6 Cu2 122(3) . . ?
C14B N6 H6B 102.3 . . ?
C14B N6 C13 119(3) . . ?
C14A N6 Cu2 112.3(13) . . ?
C14A N6 H6A 105.4 . . ?
C14A N6 C13 121.8(17) . . ?
H17A C17 H17B 108.4 . . ?
C18 C17 H17A 110.0 . . ?
C18 C17 H17B 110.0 . . ?
C18 C17 N7 108.4(14) . . ?
N7 C17 H17A 110.0 . . ?
N7 C17 H17B 110.0 . . ?
N5 C12 H12A 110.3 . . ?
N5 C12 H12B 110.3 . . ?
H12A C12 H12B 108.6 . . ?
C13 C12 N5 106.9(11) . . ?
C13 C12 H12A 110.3 . . ?
C13 C12 H12B 110.3 . . ?
N6 C13 C12 112.1(14) . . ?
N6 C13 H13A 109.2 . . ?
N6 C13 H13B 109.2 . . ?
C12 C13 H13A 109.2 . . ?
C12 C13 H13B 109.2 . . ?
H13A C13 H13B 107.9 . . ?
N3 C6 H6C 108.6 . . ?
N3 C6 H6D 108.6 . . ?
N3 C6 C5 114.7(11) . . ?
H6C C6 H6D 107.6 . . ?
C5 C6 H6C 108.6 . . ?
C5 C6 H6D 108.6 . . ?
N6 C14B H14A 110.3 . . ?
N6 C14B H14B 110.3 . . ?
N6 C14B C15B 107(4) . . ?
H14A C14B H14B 108.5 . . ?
C15B C14B H14A 110.3 . . ?
C15B C14B H14B 110.3 . . ?
O31 Cl3 O32 115.6(16) . . ?
O31 Cl3 O34 108.1(13) . . ?
O31 Cl3 O33 100.2(16) . . ?
O32 Cl3 O34 109.5(13) . . ?
O32 Cl3 O33 118(2) . . ?
O33 Cl3 O34 103.9(17) . . ?
C19 O1 H1A 109.5 . . ?
O1 C19 H19A 110.8 . . ?
O1 C19 H19B 110.8 . . ?
O1 C19 C20 105(2) . . ?
H19A C19 H19B 108.9 . . ?
C20 C19 H19A 110.8 . . ?
C20 C19 H19B 110.8 . . ?
H2A O2 H2B 104.4 . . ?
N2 C4 H4A 109.4 . . ?
N2 C4 H4B 109.4 . . ?
N2 C4 C5 111.3(11) . . ?
H4A C4 H4B 108.0 . . ?
C5 C4 H4A 109.4 . . ?
C5 C4 H4B 109.4 . . ?
N8 C18 C1 109.7(12) . . ?
N8 C18 C17 117.3(11) . . ?
C1 C18 C17 132.9(12) . . ?
C6 C5 H5A 109.3 . . ?
C6 C5 H5B 109.3 . . ?
C4 C5 C6 111.7(11) . . ?
C4 C5 H5A 109.3 . . ?
C4 C5 H5B 109.3 . . ?
H5A C5 H5B 107.9 . . ?
Cu2 N7 H7BB 97.0 . . ?
Cu2 N7 H7AA 104.6 . . ?
C17 N7 Cu2 106.8(9) . . ?
C17 N7 H7BB 97.0 . . ?
C17 N7 H7AA 104.6 . . ?
C16B N7 Cu2 119(2) . . ?
C16B N7 C17 130(3) . . ?
C16B N7 H7BB 97.0 . . ?
C16A N7 Cu2 119.9(15) . . ?
C16A N7 C17 114.8(15) . . ?
C16A N7 H7AA 104.6 . . ?
C10 C11 H11A 108.5 . . ?
C10 C11 H11B 108.5 . . ?
N5 C11 C10 115.2(10) . . ?
N5 C11 H11A 108.5 . . ?
N5 C11 H11B 108.5 . . ?
H11A C11 H11B 107.5 . . ?
N7 C16B H16A 106.1 . . ?
N7 C16B H16B 106.1 . . ?
N7 C16B C15B 125(4) . . ?
H16A C16B H16B 106.3 . . ?
C15B C16B H16A 106.1 . . ?
C15B C16B H16B 106.1 . . ?
C14B C15B C16B 115(5) . . ?
C14B C15B H15A 108.5 . . ?
C14B C15B H15B 108.5 . . ?
C16B C15B H15A 108.5 . . ?
C16B C15B H15B 108.5 . . ?
H15A C15B H15B 107.5 . . ?
C19 C20 H20A 109.5 . . ?
C19 C20 H20B 109.5 . . ?
C19 C20 H20C 109.5 . . ?
H20A C20 H20B 109.5 . . ?
H20A C20 H20C 109.5 . . ?
H20B C20 H20C 109.5 . . ?
N6 C14A H14C 108.2 . . ?
N6 C14A H14D 108.2 . . ?
N6 C14A C15A 116(2) . . ?
H14C C14A H14D 107.4 . . ?
C15A C14A H14C 108.2 . . ?
C15A C14A H14D 108.2 . . ?
C14A C15A H15C 108.0 . . ?
C14A C15A H15D 108.0 . . ?
H15C C15A H15D 107.3 . . ?
C16A C15A C14A 117.1(19) . . ?
C16A C15A H15C 108.0 . . ?
C16A C15A H15D 108.0 . . ?
N7 C16A C15A 112.5(19) . . ?
N7 C16A H16C 109.1 . . ?
N7 C16A H16D 109.1 . . ?
C15A C16A H16C 109.1 . . ?
C15A C16A H16D 109.1 . . ?
H16C C16A H16D 107.8 . . ?

loop_
_geom_bond_atom_site_label_1
_geom_bond_atom_site_label_2
_geom_bond_distance
_geom_bond_site_symmetry_2
_geom_bond_publ_flag
Cu1 N2 2.081(9) . ?
Cu1 N4 2.106(10) . ?
Cu1 N1 1.972(9) . ?
Cu1 N3 1.998(9) . ?
Cu1 Cl1 2.741(3) . ?
Cu2 N8 1.967(10) . ?
Cu2 N5 1.996(11) . ?
Cu2 N6 2.019(12) . ?
Cu2 N7 2.043(14) . ?
Cl2 O24 1.434(14) . ?
Cl2 O23 1.422(11) . ?
Cl2 O22 1.381(12) . ?
Cl2 O21 1.388(14) . ?
N2 H2 1.0000 . ?
N2 C3 1.500(15) . ?
N2 C4 1.461(16) . ?
C10 H10A 0.9900 . ?
C10 H10B 0.9900 . ?
C10 C9 1.489(16) . ?
C10 C11 1.505(17) . ?
N8 N1 1.361(13) . ?
N8 C18 1.337(15) . ?
N4 H4 1.0000 . ?
N4 C9 1.500(14) . ?
N4 C8 1.445(15) . ?
N1 C2 1.356(13) . ?
N3 H3 1.0000 . ?
N3 C7 1.494(16) . ?
N3 C6 1.481(17) . ?
C9 H9A 0.9900 . ?
C9 H9B 0.9900 . ?
C2 C3 1.471(18) . ?
C2 C1 1.382(17) . ?
N5 H5 1.0000 . ?
N5 C12 1.550(16) . ?
N5 C11 1.463(17) . ?
C3 H3A 0.9900 . ?
C3 H3B 0.9900 . ?
C7 H7A 0.9900 . ?
C7 H7B 0.9900 . ?
C7 C8 1.491(15) . ?
C8 H8A 0.9900 . ?
C8 H8B 0.9900 . ?
C1 H1 0.9500 . ?
C1 C18 1.380(17) . ?
N6 H6B 1.0000 . ?
N6 H6A 1.0000 . ?
N6 C13 1.43(2) . ?
N6 C14B 1.36(3) . ?
N6 C14A 1.37(2) . ?
C17 H17A 0.9900 . ?
C17 H17B 0.9900 . ?
C17 C18 1.47(2) . ?
C17 N7 1.47(2) . ?
C12 H12A 0.9900 . ?
C12 H12B 0.9900 . ?
C12 C13 1.45(2) . ?
C13 H13A 0.9900 . ?
C13 H13B 0.9900 . ?
C6 H6C 0.9900 . ?
C6 H6D 0.9900 . ?
C6 C5 1.55(2) . ?
C14B H14A 0.9900 . ?
C14B H14B 0.9900 . ?
C14B C15B 1.36(8) . ?
Cl3 O31 1.349(15) . ?
Cl3 O32 1.36(2) . ?
Cl3 O34 1.41(2) . ?
Cl3 O33 1.37(2) . ?
O1 H1A 0.8400 . ?
O1 C19 1.42(2) . ?
C19 H19A 0.9900 . ?
C19 H19B 0.9900 . ?
C19 C20 1.53(4) . ?
O2 H2A 0.8693 . ?
O2 H2B 0.8704 . ?
C4 H4A 0.9900 . ?
C4 H4B 0.9900 . ?
C4 C5 1.517(19) . ?
C5 H5A 0.9900 . ?
C5 H5B 0.9900 . ?
N7 H7BB 1.0000 . ?
N7 H7AA 1.0000 . ?
N7 C16B 1.31(2) . ?
N7 C16A 1.32(2) . ?
C11 H11A 0.9900 . ?
C11 H11B 0.9900 . ?
C16B H16A 0.9900 . ?
C16B H16B 0.9900 . ?
C16B C15B 1.45(7) . ?
C15B H15A 0.9900 . ?
C15B H15B 0.9900 . ?
C20 H20A 0.9800 . ?
C20 H20B 0.9800 . ?
C20 H20C 0.9800 . ?
C14A H14C 0.9900 . ?
C14A H14D 0.9900 . ?
C14A C15A 1.53(3) . ?
C15A H15C 0.9900 . ?
C15A H15D 0.9900 . ?
C15A C16A 1.49(3) . ?
C16A H16C 0.9900 . ?
C16A H16D 0.9900 . ?

loop_
_geom_hbond_atom_site_label_D
_geom_hbond_atom_site_label_H
_geom_hbond_atom_site_label_A
_geom_hbond_distance_DH
_geom_hbond_distance_HA
_geom_hbond_distance_DA
_geom_hbond_angle_DHA
_geom_hbond_site_symmetry_A
_geom_hbond_publ_flag
C16B H16A O23 0.99 2.00 2.77(4) 132.9 2_666 yes

loop_
_geom_torsion_atom_site_label_1
_geom_torsion_atom_site_label_2
_geom_torsion_atom_site_label_3
_geom_torsion_atom_site_label_4
_geom_torsion
_geom_torsion_site_symmetry_1
_geom_torsion_site_symmetry_2
_geom_torsion_site_symmetry_3
_geom_torsion_site_symmetry_4
_geom_torsion_publ_flag
Cu1 N2 C3 C2 39.1(10) . . . . ?
Cu1 N2 C4 C5 -49.6(13) . . . . ?
Cu1 N4 C9 C10 -72.8(12) . . . . ?
Cu1 N4 C8 C7 48.1(11) . . . . ?
Cu1 N1 C2 C3 9.3(11) . . . . ?
Cu1 N1 C2 C1 -169.0(7) . . . . ?
Cu1 N3 C7 C8 37.0(12) . . . . ?
Cu1 N3 C6 C5 58.0(12) . . . . ?
Cu2 N8 N1 Cu1 -0.5(16) . . . . ?
Cu2 N8 N1 C2 -163.9(8) . . . . ?
Cu2 N8 C18 C1 169.1(8) . . . . ?
Cu2 N8 C18 C17 -8.9(14) . . . . ?
Cu2 N5 C12 C13 -39.1(13) . . . . ?
Cu2 N5 C11 C10 57.5(14) . . . . ?
Cu2 N6 C13 C12 -41.5(16) . . . . ?
Cu2 N6 C14B C15B -64(5) . . . . ?
Cu2 N6 C14A C15A 62(2) . . . . ?
Cu2 N7 C16B C15B 32(5) . . . . ?
Cu2 N7 C16A C15A -58(2) . . . . ?
N2 C4 C5 C6 65.6(15) . . . . ?
N8 N1 C2 C3 176.6(9) . . . . ?
N8 N1 C2 C1 -1.7(11) . . . . ?
N1 N8 C18 C1 0.5(13) . . . . ?
N1 N8 C18 C17 -177.5(11) . . . . ?
N1 C2 C3 N2 -33.1(12) . . . . ?
N1 C2 C1 C18 2.0(12) . . . . ?
N3 C7 C8 N4 -59.2(14) . . . . ?
N3 C6 C5 C4 -73.3(14) . . . . ?
C9 C10 C11 N5 85.8(13) . . . . ?
C9 N4 C8 C7 178.8(10) . . . . ?
C2 C1 C18 N8 -1.5(13) . . . . ?
C2 C1 C18 C17 176.1(14) . . . . ?
N5 C12 C13 N6 55.4(16) . . . . ?
C3 N2 C4 C5 -178.3(10) . . . . ?
C3 C2 C1 C18 -175.9(11) . . . . ?
C7 N3 C6 C5 -176.7(10) . . . . ?
C8 N4 C9 C10 166.6(10) . . . . ?
C1 C2 C3 N2 144.7(12) . . . . ?
N6 C14B C15B C16B 70(5) . . . . ?
N6 C14A C15A C16A -60(3) . . . . ?
C17 N7 C16B C15B -176(4) . . . . ?
C17 N7 C16A C15A 172.8(19) . . . . ?
C12 N5 C11 C10 -178.5(10) . . . . ?
C13 N6 C14B C15B 161(3) . . . . ?
C13 N6 C14A C15A -171.7(19) . . . . ?
C6 N3 C7 C8 -93.7(12) . . . . ?
C14B N6 C13 C12 100(3) . . . . ?
C4 N2 C3 C2 175.9(9) . . . . ?
C18 N8 N1 Cu1 164.0(8) . . . . ?
C18 N8 N1 C2 0.7(11) . . . . ?
C18 C17 N7 Cu2 -36.0(15) . . . . ?
C18 C17 N7 C16B 169(2) . . . . ?
C18 C17 N7 C16A 99.5(18) . . . . ?
N7 C17 C18 N8 31.0(17) . . . . ?
N7 C17 C18 C1 -146.5(14) . . . . ?
N7 C16B C15B C14B -59(6) . . . . ?
C11 C10 C9 N4 -62.6(14) . . . . ?
C11 N5 C12 C13 -172.6(12) . . . . ?
C14A N6 C13 C12 -170.8(17) . . . . ?
C14A C15A C16A N7 55(3) . . . . ?
